data_4513156
loop_
_publ_author_name
'Abrahams, Brendan F.'
'Elliott, Robert W.'
'Hudson, Timothy A.'
'Robson, Richard'
'Sutton, Ashley L.'

_publ_section_title
;
 New CuI2(TCNQ--II) and CuI2(F4TCNQ--II) Coordination Polymers
;
_journal_issue 5
_journal_name_full 'Crystal Growth &amp; Design'
_journal_page_first 2437
_journal_paper_doi 10.1021/acs.cgd.5b00220
_journal_volume 15
_journal_year 2015
_chemical_formula_sum 'C80 H120 Cu6 N28'
_chemical_formula_weight 1855.27
_space_group_crystal_system monoclinic
_space_group_IT_number 14
_space_group_name_Hall '-P 2yn'
_space_group_name_H-M_alt 'P 1 21/n 1'
_symmetry_space_group_name_Hall '-P 2yn'
_symmetry_space_group_name_H-M 'P 1 21/n 1'
_atom_sites_solution_hydrogens geom
_audit_creation_method SHELXL-2014/6
_cell_angle_alpha 90
_cell_angle_beta 101.899(3)
_cell_angle_gamma 90
_cell_formula_units_Z 4
_cell_length_a 18.6921(4)
_cell_length_b 23.3690(6)
_cell_length_c 22.3956(6)
_cell_measurement_reflns_used 17250
_cell_measurement_temperature 130(2)
_cell_measurement_theta_max 73.9715
_cell_measurement_theta_min 2.7608
_cell_volume 9572.5(4)
_computing_cell_refinement
;
CrysAlisPro, Agilent Technologies,
Version 1.171.36.20 (release 27-06-2012 CrysAlis171 .NET)
(compiled Jul 11 2012,15:38:31)
;
_computing_data_collection
;
CrysAlisPro, Agilent Technologies,
Version 1.171.36.20 (release 27-06-2012 CrysAlis171 .NET)
(compiled Jul 11 2012,15:38:31)
;
_computing_data_reduction
;
CrysAlisPro, Agilent Technologies,
Version 1.171.36.20 (release 27-06-2012 CrysAlis171 .NET)
(compiled Jul 11 2012,15:38:31)
;
_computing_structure_refinement 'SHELXL-2014/6 (Sheldrick, 2014)'
_computing_structure_solution 'SHELXL-97 (Sheldrick, 1997)'
_diffrn_ambient_temperature 130(2)
_diffrn_detector_area_resol_mean 10.2273
_diffrn_measured_fraction_theta_full 0.995
_diffrn_measured_fraction_theta_max 0.999
_diffrn_measurement_device_type 'SuperNova, Dual, Cu at zero, Atlas'
_diffrn_measurement_method '\w scans'
_diffrn_radiation_type CuK\a
_diffrn_radiation_wavelength 1.54184
_diffrn_reflns_av_R_equivalents 0.0342
_diffrn_reflns_av_unetI/netI 0.0356
_diffrn_reflns_laue_measured_fraction_full 0.995
_diffrn_reflns_laue_measured_fraction_max 0.999
_diffrn_reflns_limit_h_max 22
_diffrn_reflns_limit_h_min -19
_diffrn_reflns_limit_k_max 27
_diffrn_reflns_limit_k_min -28
_diffrn_reflns_limit_l_max 26
_diffrn_reflns_limit_l_min -26
_diffrn_reflns_number 47706
_diffrn_reflns_point_group_measured_fraction_full 0.995
_diffrn_reflns_point_group_measured_fraction_max 0.999
_diffrn_reflns_theta_full 67.684
_diffrn_reflns_theta_max 67.497
_diffrn_reflns_theta_min 2.764
_diffrn_source 'SuperNova (Cu) X-ray Source'
_exptl_absorpt_coefficient_mu 1.878
_exptl_absorpt_correction_T_max 0.913
_exptl_absorpt_correction_T_min 0.453
_exptl_absorpt_correction_type analytical
_exptl_absorpt_process_details
;
CrysAlisPro, Agilent Technologies,
Version 1.171.36.20 (release 27-06-2012 CrysAlis171 .NET)
(compiled Jul 11 2012,15:38:31)
Analytical numeric absorption correction using
 a multifaceted crystal
            model based on expressions derived by R.C. Clark & J.S. Reid.
(Clark, R. C. & Reid, J. S. (1995). Acta Cryst. A51, 887-897)
;
_exptl_crystal_colour yellow
_exptl_crystal_density_diffrn 1.287
_exptl_crystal_description needle
_exptl_crystal_F_000 3880
_exptl_crystal_size_max 0.70
_exptl_crystal_size_mid 0.10
_exptl_crystal_size_min 0.05
_refine_diff_density_max 0.604
_refine_diff_density_min -0.372
_refine_diff_density_rms 0.058
_refine_ls_extinction_method none
_refine_ls_goodness_of_fit_ref 1.016
_refine_ls_hydrogen_treatment constr
_refine_ls_matrix_type full
_refine_ls_number_parameters 1050
_refine_ls_number_reflns 17235
_refine_ls_number_restraints 0
_refine_ls_restrained_S_all 1.016
_refine_ls_R_factor_all 0.0592
_refine_ls_R_factor_gt 0.0412
_refine_ls_shift/su_max 0.042
_refine_ls_shift/su_mean 0.000
_refine_ls_structure_factor_coef Fsqd
_refine_ls_weighting_details 'w=1/[\s^2^(Fo^2^)+(0.0508P)^2^+7.4070P] where P=(Fo^2^+2Fc^2^)/3'
_refine_ls_weighting_scheme calc
_refine_ls_wR_factor_gt 0.1046
_refine_ls_wR_factor_ref 0.1195
_reflns_Friedel_coverage 0.000
_reflns_number_gt 13074
_reflns_number_total 17235
_reflns_threshold_expression 'I > 2\s(I)'
_cod_data_source_file cg5b00220_si_002.cif
_cod_data_source_block me4en4CH3CN
_cod_database_code 4513156
_shelx_space_group_comment
;
The symmetry employed for this shelxl refinement is uniquely defined
by the following loop, which should always be used as a source of
symmetry information in preference to the above space-group names.
They are only intended as comments.
;
_shelxl_version_number 2014/6

loop_
_space_group_symop_operation_xyz
'x, y, z'
'-x+1/2, y+1/2, -z+1/2'
'-x, -y, -z'
'x-1/2, -y-1/2, z-1/2'

loop_
_atom_site_label
_atom_site_type_symbol
_atom_site_fract_x
_atom_site_fract_y
_atom_site_fract_z
_atom_site_U_iso_or_equiv
_atom_site_adp_type
_atom_site_occupancy
_atom_site_site_symmetry_order
_atom_site_calc_flag
_atom_site_refinement_flags_posn
_atom_site_refinement_flags_adp
_atom_site_refinement_flags_occupancy
_atom_site_disorder_assembly
_atom_site_disorder_group
C37 C 1.6084(2) 0.18892(17) 0.19302(18) 0.0640(10) Uani 1 1 d . . . . .
H37A H 1.6069 0.1603 0.2235 0.096 Uiso 1 1 calc R U . . .
H37B H 1.6507 0.2127 0.2058 0.096 Uiso 1 1 calc R U . . .
H37C H 1.5651 0.2120 0.1877 0.096 Uiso 1 1 calc R U . . .
C38 C 1.61451(19) 0.20496(15) 0.08899(19) 0.0626(10) Uani 1 1 d . . . . .
H38A H 1.6170 0.1865 0.0512 0.094 Uiso 1 1 calc R U . . .
H38B H 1.5712 0.2281 0.0835 0.094 Uiso 1 1 calc R U . . .
H38C H 1.6568 0.2287 0.1016 0.094 Uiso 1 1 calc R U . . .
C39 C 1.67784(16) 0.12533(15) 0.14374(17) 0.0516(9) Uani 1 1 d . . . . .
H39A H 1.6844 0.1058 0.1827 0.062 Uiso 1 1 calc R U . . .
H39B H 1.7202 0.1496 0.1447 0.062 Uiso 1 1 calc R U . . .
C40 C 1.67440(16) 0.08210(15) 0.09470(18) 0.0552(9) Uani 1 1 d . . . . .
H40A H 1.6737 0.1018 0.0564 0.066 Uiso 1 1 calc R U . . .
H40B H 1.7184 0.0590 0.1036 0.066 Uiso 1 1 calc R U . . .
C41 C 1.6255(2) -0.00180(15) 0.13316(19) 0.0682(11) Uani 1 1 d . . . . .
H41A H 1.5837 -0.0266 0.1282 0.102 Uiso 1 1 calc R U . . .
H41B H 1.6674 -0.0234 0.1277 0.102 Uiso 1 1 calc R U . . .
H41C H 1.6347 0.0146 0.1733 0.102 Uiso 1 1 calc R U . . .
C42 C 1.5989(2) 0.01758(19) 0.02681(18) 0.0712(12) Uani 1 1 d . . . . .
H42A H 1.5571 -0.0072 0.0218 0.107 Uiso 1 1 calc R U . . .
H42B H 1.5903 0.0467 -0.0041 0.107 Uiso 1 1 calc R U . . .
H42C H 1.6412 -0.0043 0.0232 0.107 Uiso 1 1 calc R U . . .
C43 C 0.8772(2) 0.18606(16) 0.09772(17) 0.0636(10) Uani 1 1 d . . . . .
H43A H 0.9176 0.2115 0.1112 0.095 Uiso 1 1 calc R U . . .
H43B H 0.8324 0.2053 0.0998 0.095 Uiso 1 1 calc R U . . .
H43C H 0.8826 0.1529 0.1235 0.095 Uiso 1 1 calc R U . . .
C44 C 0.8734(2) 0.22018(14) -0.00239(16) 0.0667(11) Uani 1 1 d . . . . .
H44A H 0.9186 0.2407 0.0096 0.100 Uiso 0.5 1 calc R U P . .
H44B H 0.8666 0.2098 -0.0447 0.100 Uiso 0.5 1 calc R U P . .
H44C H 0.8336 0.2440 0.0035 0.100 Uiso 0.5 1 calc R U P . .
H44D H 0.8273 0.2223 -0.0306 0.100 Uiso 0.5 1 calc R U P . .
H44E H 0.8793 0.2532 0.0236 0.100 Uiso 0.5 1 calc R U P . .
H44F H 0.9123 0.2190 -0.0245 0.100 Uiso 0.5 1 calc R U P . .
C45 C 0.8121(4) 0.1312(3) 0.0236(4) 0.0376(16) Uani 0.610(15) 1 d . . P A 1
H45A H 0.7676 0.1535 0.0197 0.045 Uiso 0.610(15) 1 calc R U P A 1
H45B H 0.8146 0.1045 0.0571 0.045 Uiso 0.610(15) 1 calc R U P A 1
C46 C 0.8128(3) 0.0977(3) -0.0380(3) 0.0325(16) Uani 0.610(15) 1 d . . P A 1
H46A H 0.7682 0.0756 -0.0501 0.039 Uiso 0.610(15) 1 calc R U P A 1
H46B H 0.8160 0.1245 -0.0704 0.039 Uiso 0.610(15) 1 calc R U P A 1
C46' C 0.8143(6) 0.0814(6) -0.0090(8) 0.057(4) Uani 0.390(15) 1 d . . P A 2
H46C H 0.7710 0.0675 -0.0369 0.068 Uiso 0.610(15) 1 calc R U P A 2
H46D H 0.8124 0.0677 0.0315 0.068 Uiso 0.610(15) 1 calc R U P A 2
C45' C 0.8130(6) 0.1375(7) -0.0088(10) 0.065(5) Uani 0.390(15) 1 d . . P A 2
H45C H 0.7673 0.1495 0.0013 0.078 Uiso 0.390(15) 1 calc R U P A 2
H45D H 0.8126 0.1506 -0.0499 0.078 Uiso 0.390(15) 1 calc R U P A 2
C47 C 0.8745(2) 0.00350(16) 0.00339(17) 0.0674(11) Uani 1 1 d . . . . .
H47A H 0.9140 -0.0207 -0.0025 0.101 Uiso 1 1 calc R U . . .
H47B H 0.8779 0.0098 0.0462 0.101 Uiso 1 1 calc R U . . .
H47C H 0.8288 -0.0147 -0.0136 0.101 Uiso 1 1 calc R U . . .
C48 C 0.88721(19) 0.04718(14) -0.08917(14) 0.0511(8) Uani 1 1 d . . . . .
H48A H 0.8901 0.0830 -0.1096 0.077 Uiso 1 1 calc R U . . .
H48B H 0.9311 0.0256 -0.0884 0.077 Uiso 1 1 calc R U . . .
H48C H 0.8459 0.0258 -0.1106 0.077 Uiso 1 1 calc R U . . .
C49 C 1.63454(18) 0.00124(13) 0.45719(16) 0.0518(9) Uani 1 1 d . . . . .
H49A H 1.6422 0.0141 0.4183 0.078 Uiso 1 1 calc R U . . .
H49B H 1.6773 -0.0186 0.4783 0.078 Uiso 1 1 calc R U . . .
H49C H 1.5933 -0.0241 0.4513 0.078 Uiso 1 1 calc R U . . .
C50 C 1.60908(18) 0.03031(15) 0.55297(15) 0.0523(9) Uani 1 1 d . . . . .
H50A H 1.5999 0.0624 0.5771 0.079 Uiso 1 1 calc R U . . .
H50B H 1.5679 0.0049 0.5468 0.079 Uiso 1 1 calc R U . . .
H50C H 1.6519 0.0104 0.5738 0.079 Uiso 1 1 calc R U . . .
C53 C 1.62147(19) 0.21078(13) 0.46941(15) 0.0494(8) Uani 1 1 d . . . . .
H53A H 1.5778 0.2331 0.4570 0.074 Uiso 1 1 calc R U . . .
H53B H 1.6252 0.1983 0.5108 0.074 Uiso 1 1 calc R U . . .
H53C H 1.6633 0.2337 0.4667 0.074 Uiso 1 1 calc R U . . .
C54 C 1.61264(19) 0.18011(14) 0.36609(14) 0.0478(8) Uani 1 1 d . . . . .
H54A H 1.6107 0.1475 0.3397 0.072 Uiso 1 1 calc R U . . .
H54B H 1.5689 0.2024 0.3538 0.072 Uiso 1 1 calc R U . . .
H54C H 1.6544 0.2031 0.3634 0.072 Uiso 1 1 calc R U . . .
C55 C 0.88441(17) 0.19693(14) 0.38504(16) 0.0492(8) Uani 1 1 d . . . . .
H55A H 0.8853 0.1775 0.4229 0.074 Uiso 1 1 calc R U . . .
H55B H 0.9269 0.2209 0.3889 0.074 Uiso 1 1 calc R U . . .
H55C H 0.8412 0.2201 0.3750 0.074 Uiso 1 1 calc R U . . .
C59 C 0.91413(17) 0.00952(14) 0.44223(15) 0.0487(8) Uani 1 1 d . . . . .
H59A H 0.9272 0.0390 0.4723 0.073 Uiso 1 1 calc R U . . .
H59B H 0.8743 -0.0125 0.4512 0.073 Uiso 1 1 calc R U . . .
H59C H 0.9554 -0.0150 0.4428 0.073 Uiso 1 1 calc R U . . .
C61 C 1.59344(18) 0.26199(17) 0.88010(17) 0.0635(11) Uani 1 1 d . . . . .
H61A H 1.5751 0.2359 0.9065 0.095 Uiso 1 1 calc R U . . .
H61B H 1.6346 0.2824 0.9031 0.095 Uiso 1 1 calc R U . . .
H61C H 1.5557 0.2887 0.8629 0.095 Uiso 1 1 calc R U . . .
C62 C 1.64383(19) 0.26986(14) 0.79127(17) 0.0577(9) Uani 1 1 d . . . . .
H62A H 1.6589 0.2493 0.7588 0.086 Uiso 1 1 calc R U . . .
H62B H 1.6060 0.2965 0.7743 0.086 Uiso 1 1 calc R U . . .
H62C H 1.6848 0.2903 0.8145 0.086 Uiso 1 1 calc R U . . .
C65 C 1.60933(19) 0.06613(14) 0.84093(16) 0.0532(9) Uani 1 1 d . . . . .
H65A H 1.5655 0.0444 0.8268 0.080 Uiso 1 1 calc R U . . .
H65B H 1.6507 0.0408 0.8484 0.080 Uiso 1 1 calc R U . . .
H65C H 1.6061 0.0856 0.8780 0.080 Uiso 1 1 calc R U . . .
C66 C 1.62457(18) 0.07734(14) 0.73791(16) 0.0501(8) Uani 1 1 d . . . . .
H66A H 1.5815 0.0546 0.7243 0.075 Uiso 1 1 calc R U . . .
H66B H 1.6296 0.1043 0.7067 0.075 Uiso 1 1 calc R U . . .
H66C H 1.6667 0.0529 0.7463 0.075 Uiso 1 1 calc R U . . .
C67 C 0.8519(2) 0.26414(15) 0.67066(18) 0.0601(10) Uani 1 1 d . . . . .
H67A H 0.8378 0.2447 0.7042 0.090 Uiso 1 1 calc R U . . .
H67B H 0.8893 0.2917 0.6860 0.090 Uiso 1 1 calc R U . . .
H67C H 0.8103 0.2834 0.6468 0.090 Uiso 1 1 calc R U . . .
C68 C 0.90129(18) 0.25313(18) 0.58149(17) 0.0652(11) Uani 1 1 d . . . . .
H68A H 0.9199 0.2263 0.5560 0.098 Uiso 1 1 calc R U . . .
H68B H 0.8594 0.2724 0.5580 0.098 Uiso 1 1 calc R U . . .
H68C H 0.9385 0.2807 0.5972 0.098 Uiso 1 1 calc R U . . .
C72 C 0.89132(18) 0.05875(14) 0.63059(16) 0.0524(9) Uani 1 1 d . . . . .
H72A H 0.8943 0.0768 0.5927 0.079 Uiso 1 1 calc R U . . .
H72B H 0.9355 0.0377 0.6456 0.079 Uiso 1 1 calc R U . . .
H72C H 0.8503 0.0331 0.6243 0.079 Uiso 1 1 calc R U . . .
C73 C 0.9278(2) -0.02963(15) 0.18213(19) 0.0649(10) Uani 1 1 d . . . . .
H73A H 0.9032 -0.0583 0.1546 0.097 Uiso 1 1 calc R U . . .
H73B H 0.9387 -0.0447 0.2229 0.097 Uiso 1 1 calc R U . . .
H73C H 0.9724 -0.0189 0.1702 0.097 Uiso 1 1 calc R U . . .
C74 C 0.88083(17) 0.02041(15) 0.18007(15) 0.0467(8) Uani 1 1 d . . . . .
C75 C 0.5852(2) -0.04467(17) 0.2901(2) 0.0814(14) Uani 1 1 d . . . . .
H75A H 0.6179 -0.0768 0.2940 0.122 Uiso 1 1 calc R U . . .
H75B H 0.5483 -0.0487 0.2535 0.122 Uiso 1 1 calc R U . . .
H75C H 0.5624 -0.0432 0.3248 0.122 Uiso 1 1 calc R U . . .
C77 C 0.62569(17) 0.00739(15) 0.28699(18) 0.0580(10) Uani 1 1 d . . . . .
C78 C 0.5915(2) 0.28463(16) 0.6182(2) 0.0767(12) Uani 1 1 d . . . . .
H78A H 0.5646 0.2871 0.5769 0.115 Uiso 1 1 calc R U . . .
H78B H 0.6285 0.3138 0.6253 0.115 Uiso 1 1 calc R U . . .
H78C H 0.5588 0.2900 0.6456 0.115 Uiso 1 1 calc R U . . .
C79 C 0.62556(16) 0.22909(15) 0.62852(14) 0.0438(7) Uani 1 1 d . . . . .
C80 C 0.9004(2) 0.29344(17) 0.8457(2) 0.0854(14) Uani 1 1 d . . . . .
H80A H 0.9261 0.2979 0.8872 0.128 Uiso 1 1 calc R U . . .
H80B H 0.8610 0.3206 0.8371 0.128 Uiso 1 1 calc R U . . .
H80C H 0.9333 0.3000 0.8187 0.128 Uiso 1 1 calc R U . . .
C81 C 0.87130(16) 0.23624(15) 0.83678(15) 0.0441(7) Uani 1 1 d . . . . .
N25 N 0.84543(16) 0.05966(14) 0.17759(14) 0.0613(8) Uani 1 1 d . . . . .
N26 N 0.65543(17) 0.04961(14) 0.29417(14) 0.0645(8) Uani 1 1 d . . . . .
N27 N 0.65166(16) 0.18534(14) 0.63598(14) 0.0589(8) Uani 1 1 d . . . . .
N28 N 0.84940(16) 0.19147(13) 0.83081(14) 0.0576(8) Uani 1 1 d . . . . .
C1 C 1.44738(14) 0.07904(11) 0.20918(13) 0.0301(6) Uani 1 1 d . . . . .
C2 C 1.40890(13) 0.07689(11) 0.25646(11) 0.0270(5) Uani 1 1 d . . . . .
C3 C 1.44982(13) 0.07459(11) 0.31575(12) 0.0289(6) Uani 1 1 d . . . . .
C4 C 1.32836(13) 0.07750(10) 0.24434(12) 0.0257(5) Uani 1 1 d . . . . .
C5 C 1.28671(13) 0.08168(11) 0.18487(12) 0.0276(6) Uani 1 1 d . . . . .
H5 H 1.3103 0.0841 0.1522 0.033 Uiso 1 1 calc R U . . .
C6 C 1.21121(13) 0.08222(11) 0.17385(12) 0.0280(6) Uani 1 1 d . . . . .
H6 H 1.1852 0.0849 0.1338 0.034 Uiso 1 1 calc R U . . .
C7 C 1.17263(13) 0.07883(11) 0.22086(12) 0.0258(5) Uani 1 1 d . . . . .
C8 C 1.21419(13) 0.07506(11) 0.28024(12) 0.0286(6) Uani 1 1 d . . . . .
H8 H 1.1905 0.0731 0.3129 0.034 Uiso 1 1 calc R U . . .
C9 C 1.28985(14) 0.07419(11) 0.29148(12) 0.0289(6) Uani 1 1 d . . . . .
H9 H 1.3158 0.0713 0.3315 0.035 Uiso 1 1 calc R U . . .
C10 C 1.09217(13) 0.07967(11) 0.20879(11) 0.0266(5) Uani 1 1 d . . . . .
C11 C 1.05031(13) 0.08294(11) 0.14981(12) 0.0281(6) Uani 1 1 d . . . . .
C12 C 1.05355(13) 0.07876(11) 0.25632(12) 0.0286(6) Uani 1 1 d . . . . .
C13 C 1.45680(14) 0.14388(12) 0.54507(12) 0.0304(6) Uani 1 1 d . . . . .
C14 C 1.41963(13) 0.15606(11) 0.59152(12) 0.0283(6) Uani 1 1 d . . . . .
C15 C 1.46047(14) 0.17107(12) 0.64864(13) 0.0302(6) Uani 1 1 d . . . . .
C16 C 1.33935(14) 0.15281(11) 0.58014(12) 0.0280(6) Uani 1 1 d . . . . .
C17 C 1.29841(13) 0.13992(11) 0.52235(12) 0.0275(6) Uani 1 1 d . . . . .
H17 H 1.3224 0.1335 0.4905 0.033 Uiso 1 1 calc R U . . .
C18 C 1.22290(14) 0.13641(11) 0.51136(12) 0.0285(6) Uani 1 1 d . . . . .
H18 H 1.1973 0.1277 0.4723 0.034 Uiso 1 1 calc R U . . .
C19 C 1.18446(14) 0.14567(11) 0.55747(12) 0.0279(6) Uani 1 1 d . . . . .
C20 C 1.22519(14) 0.15868(12) 0.61547(12) 0.0313(6) Uani 1 1 d . . . . .
H20 H 1.2011 0.1650 0.6473 0.038 Uiso 1 1 calc R U . . .
C21 C 1.30085(14) 0.16230(12) 0.62647(12) 0.0313(6) Uani 1 1 d . . . . .
H21 H 1.3265 0.1712 0.6655 0.038 Uiso 1 1 calc R U . . .
C22 C 1.10419(14) 0.14191(12) 0.54571(12) 0.0299(6) Uani 1 1 d . . . . .
C23 C 1.06437(14) 0.12770(12) 0.48773(13) 0.0310(6) Uani 1 1 d . . . . .
C24 C 1.06425(14) 0.14818(12) 0.59126(13) 0.0326(6) Uani 1 1 d . . . . .
C25 C 1.43292(14) 0.15383(12) -0.12625(13) 0.0331(6) Uani 1 1 d . . . . .
C26 C 1.39346(14) 0.14752(12) -0.08016(12) 0.0301(6) Uani 1 1 d . . . . .
C27 C 1.43456(14) 0.13504(12) -0.02213(13) 0.0321(6) Uani 1 1 d . . . . .
C28 C 1.31353(14) 0.15118(11) -0.09185(12) 0.0288(6) Uani 1 1 d . . . . .
C29 C 1.27222(14) 0.16452(12) -0.14950(12) 0.0321(6) Uani 1 1 d . . . . .
H29 H 1.2960 0.1710 -0.1815 0.038 Uiso 1 1 calc R U . . .
C30 C 1.19681(14) 0.16837(12) -0.16014(12) 0.0319(6) Uani 1 1 d . . . . .
H30 H 1.1710 0.1772 -0.1992 0.038 Uiso 1 1 calc R U . . .
C31 C 1.15857(14) 0.15934(11) -0.11386(12) 0.0284(6) Uani 1 1 d . . . . .
C32 C 1.19958(14) 0.14518(11) -0.05618(12) 0.0302(6) Uani 1 1 d . . . . .
H32 H 1.1757 0.1382 -0.0244 0.036 Uiso 1 1 calc R U . . .
C33 C 1.27502(14) 0.14132(11) -0.04560(12) 0.0305(6) Uani 1 1 d . . . . .
H33 H 1.3007 0.1319 -0.0067 0.037 Uiso 1 1 calc R U . . .
C34 C 1.07848(14) 0.16415(11) -0.12474(12) 0.0290(6) Uani 1 1 d . . . . .
C35 C 1.03746(14) 0.17567(12) -0.18288(13) 0.0302(6) Uani 1 1 d . . . . .
C36 C 1.04112(14) 0.15340(12) -0.07819(12) 0.0329(6) Uani 1 1 d . . . . .
C51 C 1.68328(15) 0.09035(13) 0.50331(14) 0.0404(7) Uani 1 1 d . . . . .
H51A H 1.7283 0.0686 0.5142 0.049 Uiso 1 1 calc R U . . .
H51B H 1.6805 0.1157 0.5371 0.049 Uiso 1 1 calc R U . . .
C52 C 1.68474(15) 0.12550(13) 0.44721(15) 0.0421(7) Uani 1 1 d . . . . .
H52A H 1.7274 0.1502 0.4550 0.051 Uiso 1 1 calc R U . . .
H52B H 1.6890 0.1002 0.4138 0.051 Uiso 1 1 calc R U . . .
C56 C 0.88298(18) 0.18480(14) 0.27865(15) 0.0500(8) Uani 1 1 d . . . . .
H56A H 0.8829 0.1574 0.2467 0.075 Uiso 1 1 calc R U . . .
H56B H 0.8397 0.2080 0.2688 0.075 Uiso 1 1 calc R U . . .
H56C H 0.9254 0.2088 0.2827 0.075 Uiso 1 1 calc R U . . .
C57 C 0.81964(14) 0.11690(12) 0.32991(14) 0.0389(7) Uani 1 1 d . . . . .
H57A H 0.8125 0.0971 0.2910 0.047 Uiso 1 1 calc R U . . .
H57B H 0.7765 0.1399 0.3302 0.047 Uiso 1 1 calc R U . . .
C58 C 0.82866(15) 0.07341(13) 0.38092(15) 0.0409(7) Uani 1 1 d . . . . .
H58A H 0.8349 0.0933 0.4197 0.049 Uiso 1 1 calc R U . . .
H58B H 0.7847 0.0504 0.3761 0.049 Uiso 1 1 calc R U . . .
C60 C 0.87235(17) -0.01020(13) 0.33666(15) 0.0458(8) Uani 1 1 d . . . . .
H60A H 0.8577 0.0061 0.2967 0.069 Uiso 1 1 calc R U . . .
H60B H 0.9138 -0.0347 0.3377 0.069 Uiso 1 1 calc R U . . .
H60C H 0.8327 -0.0321 0.3462 0.069 Uiso 1 1 calc R U . . .
C63 C 1.67410(16) 0.18874(14) 0.85789(14) 0.0446(8) Uani 1 1 d . . . . .
H63A H 1.6613 0.1712 0.8935 0.054 Uiso 1 1 calc R U . . .
H63B H 1.7197 0.2093 0.8712 0.054 Uiso 1 1 calc R U . . .
C64 C 1.68477(15) 0.14273(13) 0.81380(15) 0.0435(7) Uani 1 1 d . . . . .
H64A H 1.6983 0.1601 0.7784 0.052 Uiso 1 1 calc R U . . .
H64B H 1.7245 0.1179 0.8330 0.052 Uiso 1 1 calc R U . . .
C69 C 0.82332(16) 0.17989(14) 0.60728(15) 0.0447(8) Uani 1 1 d . . . . .
H69A H 0.8366 0.1610 0.5725 0.054 Uiso 1 1 calc R U . . .
H69B H 0.7771 0.1993 0.5931 0.054 Uiso 1 1 calc R U . . .
C70 C 0.81432(14) 0.13548(13) 0.65424(14) 0.0383(7) Uani 1 1 d . . . . .
H70A H 0.8007 0.1543 0.6889 0.046 Uiso 1 1 calc R U . . .
H70B H 0.7752 0.1095 0.6366 0.046 Uiso 1 1 calc R U . . .
C71 C 0.87757(17) 0.07436(14) 0.73308(15) 0.0482(8) Uani 1 1 d . . . . .
H71A H 0.9214 0.0527 0.7475 0.072 Uiso 1 1 calc R U . . .
H71B H 0.8723 0.1027 0.7629 0.072 Uiso 1 1 calc R U . . .
H71C H 0.8362 0.0491 0.7266 0.072 Uiso 1 1 calc R U . . .
N1 N 1.47756(12) 0.08091(11) 0.16919(11) 0.0360(5) Uani 1 1 d . . . . .
N2 N 1.48271(11) 0.07416(10) 0.36576(10) 0.0330(5) Uani 1 1 d . . . . .
N3 N 1.01589(11) 0.08607(10) 0.10055(10) 0.0320(5) Uani 1 1 d . . . . .
N4 N 1.02173(11) 0.07792(10) 0.29534(10) 0.0328(5) Uani 1 1 d . . . . .
N5 N 1.48347(12) 0.13371(11) 0.50416(11) 0.0375(6) Uani 1 1 d . . . . .
N6 N 1.49143(12) 0.18407(11) 0.69708(11) 0.0346(5) Uani 1 1 d . . . . .
N7 N 1.03142(12) 0.11544(11) 0.44019(11) 0.0368(6) Uani 1 1 d . . . . .
N8 N 1.03061(12) 0.15309(11) 0.62865(11) 0.0395(6) Uani 1 1 d . . . . .
N9 N 1.46637(12) 0.15822(12) -0.16370(11) 0.0400(6) Uani 1 1 d . . . . .
N10 N 1.46882(12) 0.12399(11) 0.02545(11) 0.0396(6) Uani 1 1 d . . . . .
N11 N 1.00671(12) 0.18485(11) -0.23223(11) 0.0351(5) Uani 1 1 d . . . . .
N12 N 1.01369(12) 0.14430(12) -0.03751(11) 0.0443(6) Uani 1 1 d . . . . .
N13 N 1.61218(12) 0.16149(10) 0.13593(12) 0.0382(6) Uani 1 1 d . . . . .
N14 N 1.61098(13) 0.04445(11) 0.08721(12) 0.0411(6) Uani 1 1 d . . . . .
N15 N 0.87565(13) 0.16853(10) 0.03467(12) 0.0398(6) Uani 1 1 d . . . . .
N16 N 0.87881(12) 0.05794(11) -0.02683(11) 0.0393(6) Uani 1 1 d . . . . .
N17 N 1.62063(12) 0.05075(10) 0.49350(11) 0.0338(5) Uani 1 1 d . . . . .
N18 N 1.61857(12) 0.16070(10) 0.42937(10) 0.0334(5) Uani 1 1 d . . . . .
N19 N 0.89192(12) 0.03568(10) 0.38158(11) 0.0348(5) Uani 1 1 d . . . . .
N20 N 0.88430(12) 0.15468(10) 0.33651(11) 0.0347(5) Uani 1 1 d . . . . .
N21 N 1.61623(12) 0.22974(10) 0.83076(11) 0.0370(6) Uani 1 1 d . . . . .
N22 N 1.61822(13) 0.10844(10) 0.79412(11) 0.0371(6) Uani 1 1 d . . . . .
N23 N 0.88002(12) 0.22248(11) 0.63244(11) 0.0387(6) Uani 1 1 d . . . . .
N24 N 0.88198(12) 0.10270(10) 0.67531(11) 0.0340(5) Uani 1 1 d . . . . .
Cu1 Cu 1.52381(2) 0.10073(2) 0.10342(2) 0.03502(11) Uani 1 1 d . . . . .
Cu2 Cu 0.96495(2) 0.11279(2) 0.02302(2) 0.03328(11) Uani 1 1 d . . . . .
Cu3 Cu 1.53178(2) 0.10260(2) 0.44348(2) 0.03141(10) Uani 1 1 d . . . . .
Cu4 Cu 0.97475(2) 0.09419(2) 0.36128(2) 0.03165(10) Uani 1 1 d . . . . .
Cu5 Cu 1.53189(2) 0.17329(2) 0.78172(2) 0.03262(11) Uani 1 1 d . . . . .
Cu6 Cu 0.96674(2) 0.16897(2) 0.68398(2) 0.03394(11) Uani 1 1 d . . . . .

loop_
_atom_site_aniso_label
_atom_site_aniso_U_11
_atom_site_aniso_U_22
_atom_site_aniso_U_33
_atom_site_aniso_U_23
_atom_site_aniso_U_13
_atom_site_aniso_U_12
C37 0.056(2) 0.068(2) 0.067(2) -0.024(2) 0.0083(19) -0.0086(19)
C38 0.050(2) 0.052(2) 0.086(3) 0.022(2) 0.015(2) -0.0067(17)
C39 0.0296(16) 0.052(2) 0.070(2) -0.0044(18) 0.0023(16) 0.0000(14)
C40 0.0301(16) 0.055(2) 0.082(3) -0.0017(19) 0.0154(17) 0.0055(15)
C41 0.085(3) 0.043(2) 0.080(3) 0.0040(19) 0.023(2) 0.0090(19)
C42 0.054(2) 0.093(3) 0.067(3) -0.030(2) 0.0129(19) 0.016(2)
C43 0.081(3) 0.061(2) 0.060(2) 0.0145(19) 0.041(2) 0.026(2)
C44 0.121(3) 0.0382(18) 0.0434(19) 0.0072(16) 0.023(2) 0.020(2)
C45 0.027(3) 0.053(3) 0.036(4) 0.002(3) 0.013(3) 0.008(2)
C46 0.020(2) 0.047(4) 0.029(3) 0.003(3) 0.001(2) -0.002(2)
C46' 0.032(5) 0.079(9) 0.057(9) -0.026(7) 0.004(6) -0.009(5)
C45' 0.024(5) 0.066(8) 0.096(12) -0.042(9) -0.011(7) 0.012(5)
C47 0.080(3) 0.069(3) 0.049(2) -0.0006(19) 0.0029(19) -0.036(2)
C48 0.069(2) 0.0417(18) 0.0361(17) -0.0090(14) -0.0030(16) -0.0040(16)
C49 0.055(2) 0.0361(17) 0.063(2) -0.0004(16) 0.0095(17) 0.0109(15)
C50 0.052(2) 0.060(2) 0.0435(18) 0.0219(17) 0.0054(16) 0.0026(17)
C53 0.072(2) 0.0347(16) 0.0424(18) -0.0014(14) 0.0140(17) -0.0056(16)
C54 0.064(2) 0.0464(18) 0.0380(17) 0.0065(14) 0.0217(16) -0.0049(16)
C55 0.0429(18) 0.0424(18) 0.064(2) -0.0070(16) 0.0144(16) 0.0043(15)
C59 0.0477(18) 0.0511(19) 0.0478(19) 0.0149(16) 0.0113(15) 0.0000(15)
C61 0.0437(19) 0.077(3) 0.067(2) -0.042(2) 0.0054(17) -0.0001(18)
C62 0.059(2) 0.0407(18) 0.072(2) -0.0009(18) 0.0097(19) -0.0099(16)
C65 0.058(2) 0.0464(19) 0.056(2) 0.0142(17) 0.0121(17) 0.0010(16)
C66 0.057(2) 0.0398(17) 0.058(2) -0.0057(16) 0.0231(17) 0.0042(15)
C67 0.059(2) 0.0445(19) 0.078(3) 0.0037(19) 0.016(2) 0.0080(17)
C68 0.0417(19) 0.085(3) 0.068(2) 0.042(2) 0.0097(17) 0.0025(18)
C72 0.050(2) 0.0499(19) 0.055(2) -0.0118(17) 0.0065(16) 0.0009(16)
C73 0.061(2) 0.046(2) 0.086(3) -0.011(2) 0.011(2) 0.0034(17)
C74 0.0371(17) 0.051(2) 0.0494(19) -0.0037(16) 0.0019(15) -0.0030(15)
C75 0.089(3) 0.059(2) 0.088(3) 0.008(2) 0.001(3) -0.028(2)
C77 0.0336(17) 0.0464(19) 0.086(3) 0.0266(19) -0.0074(17) -0.0121(15)
C78 0.083(3) 0.052(2) 0.095(3) 0.011(2) 0.016(3) 0.021(2)
C79 0.0347(16) 0.055(2) 0.0427(17) 0.0055(15) 0.0102(13) 0.0076(15)
C80 0.088(3) 0.056(2) 0.105(4) 0.005(2) 0.005(3) -0.026(2)
C81 0.0352(16) 0.051(2) 0.0464(18) 0.0028(15) 0.0098(14) -0.0020(15)
N25 0.0545(18) 0.069(2) 0.0580(19) 0.0046(16) 0.0054(15) 0.0172(16)
N26 0.070(2) 0.069(2) 0.0564(19) -0.0099(16) 0.0183(16) -0.0210(18)
N27 0.0559(18) 0.066(2) 0.0615(19) 0.0145(16) 0.0283(15) 0.0198(16)
N28 0.0557(18) 0.0549(18) 0.068(2) -0.0066(16) 0.0267(15) -0.0095(15)
C1 0.0233(13) 0.0308(14) 0.0344(15) 0.0002(12) 0.0014(12) -0.0008(11)
C2 0.0226(13) 0.0319(14) 0.0264(13) 0.0005(11) 0.0050(10) -0.0004(11)
C3 0.0213(13) 0.0311(14) 0.0363(16) 0.0002(12) 0.0106(12) 0.0006(11)
C4 0.0228(13) 0.0244(12) 0.0299(13) 0.0000(11) 0.0051(11) 0.0008(10)
C5 0.0258(13) 0.0328(14) 0.0255(13) -0.0024(11) 0.0085(11) -0.0017(11)
C6 0.0258(13) 0.0325(14) 0.0248(13) -0.0022(11) 0.0032(11) -0.0008(11)
C7 0.0225(13) 0.0260(13) 0.0288(13) -0.0013(11) 0.0049(10) -0.0012(10)
C8 0.0245(13) 0.0358(14) 0.0269(13) 0.0016(11) 0.0086(11) -0.0003(11)
C9 0.0265(13) 0.0351(14) 0.0235(13) 0.0028(11) 0.0015(11) -0.0008(11)
C10 0.0213(12) 0.0322(14) 0.0265(13) -0.0042(11) 0.0052(10) -0.0012(11)
C11 0.0208(13) 0.0289(13) 0.0371(16) -0.0037(12) 0.0116(12) -0.0010(11)
C12 0.0204(13) 0.0320(14) 0.0308(14) -0.0001(11) -0.0008(11) 0.0017(11)
C13 0.0225(13) 0.0356(15) 0.0314(14) 0.0032(12) 0.0020(11) 0.0003(11)
C14 0.0238(13) 0.0339(14) 0.0263(13) 0.0007(11) 0.0029(10) 0.0011(11)
C15 0.0203(13) 0.0354(15) 0.0371(16) 0.0045(12) 0.0112(12) 0.0000(11)
C16 0.0252(13) 0.0290(13) 0.0298(13) 0.0023(11) 0.0058(11) 0.0015(11)
C17 0.0266(13) 0.0313(14) 0.0259(13) 0.0002(11) 0.0081(11) 0.0016(11)
C18 0.0280(14) 0.0311(14) 0.0249(13) -0.0009(11) 0.0018(11) 0.0007(11)
C19 0.0260(13) 0.0253(13) 0.0314(14) 0.0014(11) 0.0040(11) 0.0006(11)
C20 0.0265(14) 0.0392(15) 0.0299(14) -0.0030(12) 0.0098(11) 0.0009(12)
C21 0.0253(14) 0.0415(16) 0.0256(13) -0.0027(12) 0.0018(11) -0.0016(12)
C22 0.0229(13) 0.0359(15) 0.0305(14) -0.0008(12) 0.0045(11) -0.0006(11)
C23 0.0218(13) 0.0368(15) 0.0360(16) 0.0057(12) 0.0099(12) 0.0014(11)
C24 0.0216(13) 0.0397(15) 0.0336(15) -0.0018(12) -0.0011(12) 0.0002(11)
C25 0.0254(14) 0.0377(15) 0.0343(15) -0.0044(12) 0.0017(12) -0.0003(12)
C26 0.0261(13) 0.0359(15) 0.0288(14) -0.0049(12) 0.0071(11) -0.0006(11)
C27 0.0235(13) 0.0375(15) 0.0378(16) -0.0056(13) 0.0120(12) -0.0023(12)
C28 0.0267(14) 0.0291(13) 0.0315(14) -0.0033(11) 0.0085(11) -0.0023(11)
C29 0.0302(14) 0.0387(15) 0.0295(14) -0.0024(12) 0.0114(11) -0.0027(12)
C30 0.0282(14) 0.0421(16) 0.0253(13) -0.0028(12) 0.0048(11) -0.0021(12)
C31 0.0257(13) 0.0295(13) 0.0301(14) -0.0052(11) 0.0060(11) -0.0043(11)
C32 0.0289(14) 0.0351(14) 0.0283(14) -0.0007(11) 0.0100(11) -0.0021(11)
C33 0.0275(14) 0.0351(14) 0.0283(14) -0.0006(11) 0.0044(11) 0.0005(11)
C34 0.0264(13) 0.0333(14) 0.0272(13) -0.0024(11) 0.0053(11) -0.0022(11)
C35 0.0219(13) 0.0359(15) 0.0352(16) -0.0042(12) 0.0116(12) -0.0041(11)
C36 0.0239(14) 0.0436(16) 0.0298(14) 0.0001(12) 0.0023(12) -0.0047(12)
C51 0.0273(15) 0.0455(17) 0.0452(17) 0.0032(14) -0.0003(13) 0.0020(13)
C52 0.0281(15) 0.0470(18) 0.0533(19) 0.0000(15) 0.0130(14) -0.0061(13)
C56 0.0462(19) 0.0493(19) 0.051(2) 0.0163(16) 0.0022(16) 0.0006(15)
C57 0.0235(14) 0.0401(16) 0.0525(18) 0.0026(14) 0.0064(13) 0.0043(12)
C58 0.0280(15) 0.0467(17) 0.0505(18) 0.0020(15) 0.0141(13) -0.0017(13)
C60 0.0442(18) 0.0392(17) 0.0523(19) 0.0004(15) 0.0062(15) -0.0022(14)
C63 0.0299(15) 0.058(2) 0.0426(17) -0.0048(15) -0.0009(13) 0.0003(14)
C64 0.0299(15) 0.0434(17) 0.056(2) 0.0010(15) 0.0056(14) 0.0055(13)
C69 0.0297(15) 0.0555(19) 0.0457(18) 0.0101(15) 0.0005(13) 0.0005(14)
C70 0.0237(14) 0.0428(16) 0.0470(17) 0.0034(14) 0.0041(13) -0.0009(12)
C71 0.0451(18) 0.0456(18) 0.052(2) 0.0093(16) 0.0066(15) -0.0045(15)
N1 0.0249(12) 0.0516(15) 0.0325(13) 0.0021(11) 0.0082(10) -0.0025(11)
N2 0.0237(11) 0.0455(14) 0.0309(13) 0.0004(11) 0.0084(10) 0.0003(10)
N3 0.0221(11) 0.0441(14) 0.0294(12) -0.0012(10) 0.0040(10) -0.0002(10)
N4 0.0214(11) 0.0462(14) 0.0310(12) -0.0031(11) 0.0059(10) 0.0012(10)
N5 0.0252(12) 0.0548(15) 0.0329(13) -0.0013(11) 0.0065(10) 0.0042(11)
N6 0.0223(11) 0.0513(15) 0.0309(13) -0.0002(11) 0.0067(10) -0.0011(10)
N7 0.0255(12) 0.0540(15) 0.0299(13) 0.0003(11) 0.0033(10) -0.0023(11)
N8 0.0252(12) 0.0589(16) 0.0354(13) -0.0024(12) 0.0086(11) 0.0004(11)
N9 0.0256(12) 0.0623(17) 0.0337(13) -0.0008(12) 0.0095(11) -0.0023(11)
N10 0.0268(12) 0.0601(16) 0.0326(14) -0.0018(12) 0.0081(11) 0.0027(11)
N11 0.0233(11) 0.0510(15) 0.0315(13) -0.0021(11) 0.0065(10) -0.0035(10)
N12 0.0266(12) 0.0731(19) 0.0329(13) 0.0073(13) 0.0054(11) -0.0068(12)
N13 0.0302(12) 0.0361(13) 0.0471(15) 0.0041(11) 0.0048(11) -0.0021(10)
N14 0.0316(13) 0.0486(15) 0.0442(14) -0.0067(12) 0.0103(11) 0.0015(11)
N15 0.0369(14) 0.0332(13) 0.0495(15) 0.0006(11) 0.0092(12) 0.0040(11)
N16 0.0294(12) 0.0463(14) 0.0405(14) -0.0104(12) 0.0037(11) -0.0016(11)
N17 0.0308(12) 0.0355(12) 0.0342(12) 0.0036(10) 0.0046(10) 0.0030(10)
N18 0.0377(13) 0.0320(12) 0.0328(12) 0.0036(10) 0.0124(10) -0.0016(10)
N19 0.0289(12) 0.0384(13) 0.0370(13) 0.0069(11) 0.0065(10) 0.0010(10)
N20 0.0285(12) 0.0349(12) 0.0403(13) 0.0024(11) 0.0066(10) 0.0008(10)
N21 0.0259(12) 0.0413(14) 0.0427(14) -0.0095(11) 0.0048(10) 0.0004(10)
N22 0.0344(13) 0.0355(13) 0.0419(14) 0.0032(11) 0.0091(11) 0.0014(10)
N23 0.0297(12) 0.0423(14) 0.0443(14) 0.0106(12) 0.0078(11) 0.0001(11)
N24 0.0269(12) 0.0374(13) 0.0362(13) 0.0000(10) 0.0028(10) 0.0003(10)
Cu1 0.0255(2) 0.0483(3) 0.0330(2) 0.00079(19) 0.00987(17) -0.00164(18)
Cu2 0.0243(2) 0.0487(3) 0.0267(2) 0.00006(18) 0.00481(16) -0.00304(17)
Cu3 0.0246(2) 0.0429(2) 0.0270(2) 0.00207(17) 0.00591(16) 0.00232(17)
Cu4 0.0233(2) 0.0430(2) 0.0291(2) 0.00033(18) 0.00642(16) 0.00052(17)
Cu5 0.0241(2) 0.0448(2) 0.0286(2) -0.00302(18) 0.00468(16) -0.00046(17)
Cu6 0.0238(2) 0.0488(3) 0.0288(2) 0.00206(18) 0.00462(16) -0.00067(17)

loop_
_atom_type_symbol
_atom_type_description
_atom_type_scat_dispersion_real
_atom_type_scat_dispersion_imag
_atom_type_scat_source
C C 0.0181 0.0091 'International Tables Vol C Tables 4.2.6.8 and 6.1.1.4'
H H 0.0000 0.0000 'International Tables Vol C Tables 4.2.6.8 and 6.1.1.4'
N N 0.0311 0.0180 'International Tables Vol C Tables 4.2.6.8 and 6.1.1.4'
Cu Cu -1.9646 0.5888 'International Tables Vol C Tables 4.2.6.8 and 6.1.1.4'

loop_
_geom_angle_atom_site_label_1
_geom_angle_atom_site_label_2
_geom_angle_atom_site_label_3
_geom_angle
_geom_angle_site_symmetry_1
_geom_angle_site_symmetry_3
N13 C39 C40 113.3(3) . .
N14 C40 C39 114.0(3) . .
N15 C45 C46 106.9(5) . .
N16 C46 C45 108.0(6) . .
C45' C46' N16 113.2(15) . .
C46' C45' N15 117.5(14) . .
N25 C74 C73 178.4(4) . .
N26 C77 C75 168.4(5) . .
N27 C79 C78 179.2(4) . .
N28 C81 C80 178.8(4) . .
N1 C1 C2 178.4(3) . .
C3 C2 C1 117.2(2) . .
C3 C2 C4 121.1(2) . .
C1 C2 C4 121.7(2) . .
N2 C3 C2 177.8(3) . .
C9 C4 C5 116.8(2) . .
C9 C4 C2 121.7(2) . .
C5 C4 C2 121.5(2) . .
C6 C5 C4 121.2(2) . .
C5 C6 C7 122.2(2) . .
C6 C7 C8 116.7(2) . .
C6 C7 C10 121.9(2) . .
C8 C7 C10 121.5(2) . .
C9 C8 C7 121.4(2) . .
C8 C9 C4 121.9(2) . .
C11 C10 C12 116.4(2) . .
C11 C10 C7 121.9(2) . .
C12 C10 C7 121.7(2) . .
N3 C11 C10 179.3(3) . .
N4 C12 C10 179.9(4) . .
N5 C13 C14 175.8(3) . .
C13 C14 C15 118.3(2) . .
C13 C14 C16 120.5(2) . .
C15 C14 C16 121.2(2) . .
N6 C15 C14 176.8(3) . .
C17 C16 C21 117.1(2) . .
C17 C16 C14 121.1(2) . .
C21 C16 C14 121.8(2) . .
C18 C17 C16 121.5(2) . .
C17 C18 C19 121.5(2) . .
C18 C19 C20 117.3(2) . .
C18 C19 C22 121.4(2) . .
C20 C19 C22 121.3(2) . .
C21 C20 C19 121.2(3) . .
C20 C21 C16 121.4(2) . .
C24 C22 C23 116.3(2) . .
C24 C22 C19 123.0(2) . .
C23 C22 C19 120.6(2) . .
N7 C23 C22 179.3(3) . .
N8 C24 C22 179.3(3) . .
N9 C25 C26 178.7(3) . .
C25 C26 C27 115.9(2) . .
C25 C26 C28 122.5(2) . .
C27 C26 C28 121.6(2) . .
N10 C27 C26 179.0(3) . .
C29 C28 C33 116.8(2) . .
C29 C28 C26 121.8(2) . .
C33 C28 C26 121.3(2) . .
C30 C29 C28 121.6(3) . .
C29 C30 C31 121.6(2) . .
C30 C31 C32 117.1(2) . .
C30 C31 C34 121.8(2) . .
C32 C31 C34 121.1(2) . .
C33 C32 C31 121.2(3) . .
C32 C33 C28 121.7(2) . .
C36 C34 C35 118.0(2) . .
C36 C34 C31 120.9(2) . .
C35 C34 C31 121.0(2) . .
N11 C35 C34 176.5(3) . .
N12 C36 C34 176.4(3) . .
N17 C51 C52 111.6(2) . .
N18 C52 C51 111.9(2) . .
N20 C57 C58 111.4(2) . .
N19 C58 C57 112.0(2) . .
N21 C63 C64 112.3(2) . .
N22 C64 C63 111.7(2) . .
N23 C69 C70 111.8(2) . .
N24 C70 C69 111.7(2) . .
C1 N1 Cu1 168.1(2) . .
C3 N2 Cu3 159.1(2) . .
C11 N3 Cu2 164.4(2) . .
C12 N4 Cu4 167.2(2) . .
C13 N5 Cu3 168.9(2) . .
C15 N6 Cu5 156.1(2) . .
C23 N7 Cu4 178.9(2) . .
C24 N8 Cu6 172.2(2) . .
C25 N9 Cu5 171.4(2) . 1_554
C27 N10 Cu1 176.4(3) . .
C35 N11 Cu6 157.1(2) . 1_554
C36 N12 Cu2 167.6(3) . .
C37 N13 C38 109.9(3) . .
C37 N13 C39 110.0(3) . .
C38 N13 C39 109.6(3) . .
C37 N13 Cu1 114.3(2) . .
C38 N13 Cu1 110.0(2) . .
C39 N13 Cu1 102.79(18) . .
C40 N14 C42 109.4(3) . .
C40 N14 C41 109.5(3) . .
C42 N14 C41 107.5(3) . .
C40 N14 Cu1 103.56(18) . .
C42 N14 Cu1 115.7(2) . .
C41 N14 Cu1 111.1(2) . .
C45 N15 C43 100.7(4) . .
C45 N15 C44 118.2(4) . .
C43 N15 C44 108.0(3) . .
C43 N15 C45' 127.0(9) . .
C44 N15 C45' 95.8(9) . .
C45 N15 Cu2 103.9(3) . .
C43 N15 Cu2 114.8(2) . .
C44 N15 Cu2 111.1(2) . .
C45' N15 Cu2 98.3(5) . .
C47 N16 C46' 94.2(8) . .
C47 N16 C48 108.8(3) . .
C46' N16 C48 126.0(7) . .
C47 N16 C46 119.3(4) . .
C48 N16 C46 101.0(3) . .
C47 N16 Cu2 112.55(19) . .
C46' N16 Cu2 101.8(4) . .
C48 N16 Cu2 112.22(19) . .
C46 N16 Cu2 102.3(3) . .
C49 N17 C50 108.7(3) . .
C49 N17 C51 110.6(2) . .
C50 N17 C51 109.2(2) . .
C49 N17 Cu3 110.99(18) . .
C50 N17 Cu3 114.12(18) . .
C51 N17 Cu3 103.08(16) . .
C53 N18 C52 110.9(2) . .
C53 N18 C54 109.2(2) . .
C52 N18 C54 109.1(2) . .
C53 N18 Cu3 109.97(18) . .
C52 N18 Cu3 102.75(16) . .
C54 N18 Cu3 114.83(19) . .
C60 N19 C59 108.3(2) . .
C60 N19 C58 110.2(2) . .
C59 N19 C58 109.4(2) . .
C60 N19 Cu4 113.77(19) . .
C59 N19 Cu4 112.08(18) . .
C58 N19 Cu4 103.02(17) . .
C55 N20 C56 109.1(2) . .
C55 N20 C57 110.6(2) . .
C56 N20 C57 109.4(2) . .
C55 N20 Cu4 111.35(18) . .
C56 N20 Cu4 113.89(19) . .
C57 N20 Cu4 102.27(16) . .
C62 N21 C61 108.7(3) . .
C62 N21 C63 110.3(2) . .
C61 N21 C63 108.9(2) . .
C62 N21 Cu5 113.30(19) . .
C61 N21 Cu5 113.48(18) . .
C63 N21 Cu5 101.98(17) . .
C64 N22 C65 111.4(2) . .
C64 N22 C66 108.2(2) . .
C65 N22 C66 108.4(2) . .
C64 N22 Cu5 102.54(17) . .
C65 N22 Cu5 111.48(19) . .
C66 N22 Cu5 114.75(19) . .
C67 N23 C68 108.5(3) . .
C67 N23 C69 110.8(2) . .
C68 N23 C69 108.6(3) . .
C67 N23 Cu6 112.9(2) . .
C68 N23 Cu6 113.58(19) . .
C69 N23 Cu6 102.25(17) . .
C71 N24 C70 108.4(2) . .
C71 N24 C72 108.7(2) . .
C70 N24 C72 111.1(2) . .
C71 N24 Cu6 114.22(18) . .
C70 N24 Cu6 102.60(16) . .
C72 N24 Cu6 111.61(19) . .
N1 Cu1 N10 121.92(10) . .
N1 Cu1 N14 117.00(10) . .
N10 Cu1 N14 107.36(10) . .
N1 Cu1 N13 109.35(10) . .
N10 Cu1 N13 110.26(10) . .
N14 Cu1 N13 84.72(9) . .
N3 Cu2 N12 123.10(10) . .
N3 Cu2 N15 109.80(10) . .
N12 Cu2 N15 109.94(11) . .
N3 Cu2 N16 116.88(10) . .
N12 Cu2 N16 105.72(10) . .
N15 Cu2 N16 84.80(9) . .
N2 Cu3 N5 124.60(9) . .
N2 Cu3 N17 116.62(9) . .
N5 Cu3 N17 105.49(9) . .
N2 Cu3 N18 108.37(9) . .
N5 Cu3 N18 109.74(10) . .
N17 Cu3 N18 84.83(9) . .
N4 Cu4 N7 120.51(9) . .
N4 Cu4 N19 119.76(10) . .
N7 Cu4 N19 104.45(9) . .
N4 Cu4 N20 112.84(9) . .
N7 Cu4 N20 108.43(10) . .
N19 Cu4 N20 85.03(8) . .
N6 Cu5 N9 118.66(10) . 1_556
N6 Cu5 N21 121.34(10) . .
N9 Cu5 N21 106.22(10) 1_556 .
N6 Cu5 N22 110.39(10) . .
N9 Cu5 N22 109.90(10) 1_556 .
N21 Cu5 N22 85.24(9) . .
N11 Cu6 N8 120.10(10) 1_556 .
N11 Cu6 N23 120.46(10) 1_556 .
N8 Cu6 N23 105.17(10) . .
N11 Cu6 N24 110.69(10) 1_556 .
N8 Cu6 N24 109.82(10) . .
N23 Cu6 N24 85.04(9) . .

loop_
_geom_bond_atom_site_label_1
_geom_bond_atom_site_label_2
_geom_bond_distance
_geom_bond_site_symmetry_2
C37 N13 1.445(4) .
C38 N13 1.469(4) .
C39 N13 1.470(4) .
C39 C40 1.484(5) .
C40 N14 1.458(4) .
C41 N14 1.478(4) .
C42 N14 1.466(4) .
C43 N15 1.465(4) .
C44 N15 1.461(4) .
C45 N15 1.454(8) .
C45 C46 1.589(12) .
C46 N16 1.523(7) .
C46' C45' 1.31(2) .
C46' N16 1.455(11) .
C45' N15 1.541(11) .
C47 N16 1.451(4) .
C48 N16 1.459(4) .
C49 N17 1.468(4) .
C50 N17 1.472(4) .
C53 N18 1.469(4) .
C54 N18 1.470(3) .
C55 N20 1.468(4) .
C59 N19 1.469(4) .
C61 N21 1.471(4) .
C62 N21 1.455(4) .
C65 N22 1.475(4) .
C66 N22 1.479(4) .
C67 N23 1.463(4) .
C68 N23 1.470(4) .
C72 N24 1.470(4) .
C73 C74 1.457(5) .
C74 N25 1.126(4) .
C75 C77 1.442(5) .
C77 N26 1.128(4) .
C78 C79 1.443(5) .
C79 N27 1.130(4) .
C80 C81 1.441(5) .
C81 N28 1.121(4) .
C1 N1 1.153(3) .
C1 C2 1.398(4) .
C2 C3 1.390(4) .
C2 C4 1.474(3) .
C3 N2 1.161(3) .
C4 C9 1.397(4) .
C4 C5 1.401(3) .
C5 C6 1.382(3) .
C6 C7 1.396(3) .
C7 C8 1.398(3) .
C7 C10 1.472(3) .
C8 C9 1.385(4) .
C10 C11 1.392(4) .
C10 C12 1.404(4) .
C11 N3 1.159(3) .
C12 N4 1.154(3) .
C13 N5 1.154(3) .
C13 C14 1.394(4) .
C14 C15 1.393(4) .
C14 C16 1.471(3) .
C15 N6 1.160(3) .
C16 C17 1.394(4) .
C16 C21 1.397(4) .
C17 C18 1.384(3) .
C18 C19 1.391(4) .
C19 C20 1.397(4) .
C19 C22 1.472(3) .
C20 C21 1.387(4) .
C22 C24 1.390(4) .
C22 C23 1.397(4) .
C23 N7 1.151(3) .
C24 N8 1.152(4) .
C25 N9 1.150(4) .
C25 C26 1.395(4) .
C26 C27 1.397(4) .
C26 C28 1.465(4) .
C27 N10 1.154(3) .
C28 C29 1.396(4) .
C28 C33 1.397(4) .
C29 C30 1.383(4) .
C30 C31 1.391(4) .
C31 C32 1.399(4) .
C31 C34 1.471(4) .
C32 C33 1.384(4) .
C34 C36 1.392(4) .
C34 C35 1.394(4) .
C35 N11 1.156(3) .
C36 N12 1.154(3) .
C51 N17 1.473(4) .
C51 C52 1.506(4) .
C52 N18 1.470(4) .
C56 N20 1.470(4) .
C57 N20 1.479(3) .
C57 C58 1.512(4) .
C58 N19 1.473(4) .
C60 N19 1.464(4) .
C63 N21 1.479(4) .
C63 C64 1.501(4) .
C64 N22 1.469(4) .
C69 N23 1.478(4) .
C69 C70 1.512(4) .
C70 N24 1.471(3) .
C71 N24 1.471(4) .
N1 Cu1 1.912(2) .
N2 Cu3 1.912(2) .
N3 Cu2 1.905(2) .
N4 Cu4 1.906(2) .
N5 Cu3 1.923(2) .
N6 Cu5 1.907(2) .
N7 Cu4 1.929(2) .
N8 Cu6 1.926(2) .
N9 Cu5 1.932(2) 1_554
N10 Cu1 1.913(2) .
N11 Cu6 1.908(2) 1_554
N12 Cu2 1.929(2) .
N13 Cu1 2.186(2) .
N14 Cu1 2.182(2) .
N15 Cu2 2.175(2) .
N16 Cu2 2.177(2) .
N17 Cu3 2.171(2) .
N18 Cu3 2.188(2) .
N19 Cu4 2.183(2) .
N20 Cu4 2.186(2) .
N21 Cu5 2.172(2) .
N22 Cu5 2.189(2) .
N23 Cu6 2.180(2) .
N24 Cu6 2.195(2) .
Cu5 N9 1.932(2) 1_556
Cu6 N11 1.908(2) 1_556
